data_7014642
loop_
_publ_author_name
'Liu, Hai-Yan'
'Wu, Hua'
'Ma, Jian-Fang'
'Liu, Ying-Ying'
'Yang, Jin'
'Ma, Ji-Cheng'

_publ_section_title
;
 Inorganic-organic hybrid compounds based on octamolybdates and
 metal-organic fragments with flexible multidentate ligand: syntheses,
 structures and characterization.
;
_journal_issue 3
_journal_name_full 'Dalton transactions (Cambridge, England : 2003)'
_journal_page_first 602
_journal_page_last 613
_journal_paper_doi 10.1039/c0dt01024c
_journal_volume 40
_journal_year 2011
_chemical_formula_moiety 'C36 H56 Mo8 N18 Ni2 O34'
_chemical_formula_sum 'C36 H56 Mo8 N18 Ni2 O34'
_chemical_formula_weight 2169.93
_chemical_name_systematic
;
?
;
_space_group_IT_number 14
_symmetry_cell_setting monoclinic
_symmetry_space_group_name_Hall '-P 2yn'
_symmetry_space_group_name_H-M 'P 1 21/n 1'
_atom_sites_solution_hydrogens geom
_atom_sites_solution_primary direct
_atom_sites_solution_secondary difmap
_audit_creation_method SHELXL-97
_cell_angle_alpha 90.00
_cell_angle_beta 107.354(5)
_cell_angle_gamma 90.00
_cell_formula_units_Z 2
_cell_length_a 13.4938(5)
_cell_length_b 16.1953(5)
_cell_length_c 15.3550(7)
_cell_measurement_reflns_used 7444
_cell_measurement_temperature 293(2)
_cell_measurement_theta_max 29.2
_cell_measurement_theta_min 3.0
_cell_volume 3202.9(2)
_computing_cell_refinement CrysAlis
_computing_data_collection 'CrysAlis (Oxford Diffraction, 2006)'
_computing_data_reduction CrysAlis
_computing_structure_refinement 'SHELXL-97 (Sheldrick, 2008)'
_computing_structure_solution 'SHELXS-97 (Sheldrick, 1997)'
_diffrn_ambient_temperature 293(2)
_diffrn_detector_area_resol_mean 10.0
_diffrn_measured_fraction_theta_full 0.998
_diffrn_measured_fraction_theta_max 0.858
_diffrn_measurement_device_type 'Oxford Diffraction Gemini R Ultra'
_diffrn_measurement_method '\w scan'
_diffrn_radiation_monochromator graphite
_diffrn_radiation_source 'fine-focus sealed tube'
_diffrn_radiation_type MoK\a
_diffrn_radiation_wavelength 0.71073
_diffrn_reflns_av_R_equivalents 0.0423
_diffrn_reflns_av_sigmaI/netI 0.1346
_diffrn_reflns_limit_h_max 13
_diffrn_reflns_limit_h_min -18
_diffrn_reflns_limit_k_max 16
_diffrn_reflns_limit_k_min -21
_diffrn_reflns_limit_l_max 20
_diffrn_reflns_limit_l_min -18
_diffrn_reflns_number 14493
_diffrn_reflns_theta_full 25.00
_diffrn_reflns_theta_max 29.20
_diffrn_reflns_theta_min 2.97
_exptl_absorpt_coefficient_mu 2.188
_exptl_absorpt_correction_T_max 0.67
_exptl_absorpt_correction_T_min 0.59
_exptl_absorpt_correction_type multi-scan
_exptl_absorpt_process_details
;
CrysAlis (Oxford Diffraction, 2006)
;
_exptl_crystal_colour green
_exptl_crystal_density_diffrn 2.250
_exptl_crystal_density_method 'not measured'
_exptl_crystal_description block
_exptl_crystal_F_000 2124
_exptl_crystal_size_max 0.16
_exptl_crystal_size_mid 0.12
_exptl_crystal_size_min 0.12
_refine_diff_density_max 0.582
_refine_diff_density_min -0.662
_refine_diff_density_rms 0.107
_refine_ls_extinction_method none
_refine_ls_goodness_of_fit_ref 0.729
_refine_ls_hydrogen_treatment mixed
_refine_ls_matrix_type full
_refine_ls_number_parameters 473
_refine_ls_number_reflns 7444
_refine_ls_number_restraints 7
_refine_ls_restrained_S_all 0.729
_refine_ls_R_factor_all 0.0816
_refine_ls_R_factor_gt 0.0340
_refine_ls_shift/su_max 0.001
_refine_ls_shift/su_mean 0.000
_refine_ls_structure_factor_coef Fsqd
_refine_ls_weighting_details 'calc w=1/[\s^2^(Fo^2^)+(0.0000P)^2^+0.0000P] where P=(Fo^2^+2Fc^2^)/3'
_refine_ls_weighting_scheme calc
_refine_ls_wR_factor_gt 0.0418
_refine_ls_wR_factor_ref 0.0448
_reflns_number_gt 3794
_reflns_number_total 7444
_reflns_threshold_expression >2\s(I)
_cod_data_source_file C0DT01024C.TXT
_cod_data_source_block 4
_cod_original_sg_symbol_Hall '-P 2yn '
_cod_original_sg_symbol_H-M 'P 21/n'
_cod_database_code 7014642

loop_
_symmetry_equiv_pos_as_xyz
'x, y, z'
'-x+1/2, y+1/2, -z+1/2'
'-x, -y, -z'
'x-1/2, -y-1/2, z-1/2'

loop_
_atom_site_label
_atom_site_type_symbol
_atom_site_fract_x
_atom_site_fract_y
_atom_site_fract_z
_atom_site_U_iso_or_equiv
_atom_site_adp_type
_atom_site_occupancy
_atom_site_symmetry_multiplicity
_atom_site_calc_flag
_atom_site_refinement_flags
_atom_site_disorder_assembly
_atom_site_disorder_group
C1 C 0.4994(4) 0.1975(3) 1.1706(4) 0.0508(15) Uani 1 1 d . . .
H1 H 0.4275 0.1923 1.1530 0.061 Uiso 1 1 calc R . .
C2 C 0.6579(3) 0.2116(3) 1.2585(3) 0.0325(12) Uani 1 1 d . . .
H2 H 0.7156 0.2182 1.3094 0.039 Uiso 1 1 calc R . .
C3 C 0.5273(4) 0.2059(3) 1.3395(3) 0.0404(13) Uani 1 1 d . . .
H3A H 0.4848 0.2540 1.3402 0.048 Uiso 1 1 calc R . .
H3B H 0.5892 0.2098 1.3916 0.048 Uiso 1 1 calc R . .
C4 C 0.4678(3) 0.1292(2) 1.3490(3) 0.0287(11) Uani 1 1 d . . .
C5 C 0.5219(3) 0.0546(3) 1.3680(3) 0.0296(11) Uani 1 1 d . . .
C6 C 0.4678(3) -0.0176(2) 1.3747(3) 0.0277(11) Uani 1 1 d . . .
C7 C 0.3614(3) -0.0159(2) 1.3641(3) 0.0326(12) Uani 1 1 d . . .
C8 C 0.3082(3) 0.0605(3) 1.3457(3) 0.0297(11) Uani 1 1 d . . .
C9 C 0.3610(3) 0.1318(2) 1.3349(3) 0.0289(11) Uani 1 1 d . . .
C10 C 0.3030(4) 0.2130(2) 1.3089(4) 0.0512(15) Uani 1 1 d . . .
H10A H 0.2919 0.2375 1.3622 0.077 Uiso 1 1 calc R . .
H10B H 0.2372 0.2028 1.2643 0.077 Uiso 1 1 calc R . .
H10C H 0.3432 0.2498 1.2839 0.077 Uiso 1 1 calc R . .
C11 C 0.6370(3) 0.0509(3) 1.3774(4) 0.0496(15) Uani 1 1 d . . .
H11A H 0.6709 0.0143 1.4264 0.074 Uiso 1 1 calc R . .
H11B H 0.6664 0.1051 1.3901 0.074 Uiso 1 1 calc R . .
H11C H 0.6464 0.0309 1.3215 0.074 Uiso 1 1 calc R . .
C12 C 0.5267(3) -0.0986(2) 1.3889(3) 0.0369(12) Uani 1 1 d . . .
H12A H 0.5915 -0.0920 1.4373 0.044 Uiso 1 1 calc R . .
H12B H 0.4861 -0.1405 1.4079 0.044 Uiso 1 1 calc R . .
C13 C 0.6285(4) -0.1789(3) 1.2231(4) 0.0535(16) Uani 1 1 d . . .
H13 H 0.6804 -0.2038 1.2037 0.064 Uiso 1 1 calc R . .
C14 C 0.4870(3) -0.1277(3) 1.2203(3) 0.0375(12) Uani 1 1 d . . .
H14 H 0.4193 -0.1077 1.2009 0.045 Uiso 1 1 calc R . .
C15 C 0.3038(3) -0.0950(2) 1.3687(4) 0.0518(15) Uani 1 1 d . . .
H15A H 0.2400 -0.0961 1.3198 0.078 Uiso 1 1 calc R . .
H15B H 0.2890 -0.0978 1.4261 0.078 Uiso 1 1 calc R . .
H15C H 0.3459 -0.1414 1.3633 0.078 Uiso 1 1 calc R . .
C16 C 0.1928(3) 0.0638(3) 1.3313(3) 0.0360(12) Uani 1 1 d . . .
H16A H 0.1597 0.0851 1.2705 0.043 Uiso 1 1 calc R . .
H16B H 0.1680 0.0078 1.3333 0.043 Uiso 1 1 calc R . .
C17 C 0.1424(4) 0.1495(3) 1.5194(4) 0.0616(17) Uani 1 1 d . . .
H17 H 0.1476 0.1513 1.5811 0.074 Uiso 1 1 calc R . .
C18 C 0.1027(3) 0.1797(3) 1.3824(4) 0.0425(14) Uani 1 1 d . . .
H18 H 0.0752 0.2051 1.3260 0.051 Uiso 1 1 calc R . .
N1 N 0.5554(3) 0.1966(2) 1.1133(3) 0.0482(11) Uani 1 1 d . . .
N2 N 0.6555(4) 0.2053(3) 1.1727(4) 0.0843(17) Uani 1 1 d . . .
N3 N 0.5577(3) 0.2065(2) 1.2558(3) 0.0418(11) Uani 1 1 d . . .
N4 N 0.5484(3) -0.1256(2) 1.3068(3) 0.0353(10) Uani 1 1 d . . .
N5 N 0.6421(3) -0.1582(3) 1.3081(3) 0.0549(13) Uani 1 1 d . . .
N6 N 0.5352(3) -0.1619(2) 1.1662(3) 0.0365(10) Uani 1 1 d . . .
N7 N 0.1595(3) 0.1122(2) 1.3943(3) 0.0356(10) Uani 1 1 d . . .
N8 N 0.1851(3) 0.0921(3) 1.4835(3) 0.0613(14) Uani 1 1 d . . .
N9 N 0.0887(3) 0.2074(2) 1.4576(3) 0.0353(10) Uani 1 1 d . . .
O1 O 0.7460(2) 0.01106(18) 1.1391(2) 0.0504(10) Uani 1 1 d . . .
O2 O 0.8809(3) -0.0679(2) 1.2800(2) 0.0613(10) Uani 1 1 d . . .
O3 O 1.0334(2) -0.07256(16) 1.1860(2) 0.0344(8) Uani 1 1 d . . .
O4 O 0.8404(2) -0.12440(16) 1.0964(2) 0.0359(8) Uani 1 1 d . . .
O5 O 0.9445(2) 0.07210(16) 1.2004(2) 0.0365(8) Uani 1 1 d . . .
O6 O 1.0345(2) 0.21335(16) 1.1606(2) 0.0366(8) Uani 1 1 d . . .
O7 O 0.8382(2) 0.17808(17) 1.0593(2) 0.0417(9) Uani 1 1 d . . .
O8 O 0.91687(18) 0.00907(15) 1.0356(2) 0.0237(7) Uani 1 1 d . . .
O9 O 0.79602(19) 0.09362(15) 0.8713(2) 0.0350(8) Uani 1 1 d . . .
O10 O 0.99482(19) 0.14009(14) 0.9842(2) 0.0265(7) Uani 1 1 d . . .
O11 O 0.88765(18) -0.06332(15) 0.87945(18) 0.0247(7) Uani 1 1 d . . .
O12 O 0.8037(2) -0.21004(17) 0.9351(2) 0.0500(10) Uani 1 1 d . . .
O13 O 0.7093(2) -0.06411(18) 0.9332(2) 0.0438(9) Uani 1 1 d . . .
Ni1 Ni 0.51281(4) 0.18508(3) 0.97291(5) 0.03673(17) Uani 1 1 d . . .
Mo1 Mo 0.95889(3) 0.13645(2) 1.10163(3) 0.02884(11) Uani 1 1 d . . .
Mo2 Mo 0.91668(3) 0.05381(2) 0.90463(3) 0.02431(10) Uani 1 1 d . . .
Mo3 Mo 0.82821(3) -0.11151(2) 0.97141(3) 0.03086(11) Uani 1 1 d . . .
Mo4 Mo 0.86871(3) -0.02960(2) 1.17527(3) 0.03754(12) Uani 1 1 d . . .
O4W O 0.4214(6) 0.4027(6) 1.0561(9) 0.117(7) Uani 0.518(12) 1 d P A 1
O4W' O 0.3926(8) 0.4212(7) 0.9244(15) 0.191(11) Uani 0.482(12) 1 d P A 2
O1W O 0.3767(3) 0.2521(2) 0.9651(3) 0.0578(11) Uani 1 1 d D . .
O2W O 0.6429(2) 0.1130(2) 0.9820(2) 0.0499(10) Uani 1 1 d D . .
O3W O 0.4383(3) 0.0744(2) 0.9855(3) 0.0611(12) Uani 1 1 d D . .
H1A H 0.387(4) 0.3026(16) 0.953(4) 0.092 Uiso 1 1 d D . .
H1B H 0.325(3) 0.225(3) 0.937(4) 0.092 Uiso 1 1 d D . .
H2B H 0.694(3) 0.143(3) 0.995(3) 0.092 Uiso 1 1 d D . .
H2A H 0.621(4) 0.104(3) 0.9263(15) 0.092 Uiso 1 1 d D . .
H4B H 0.387(3) 0.065(3) 1.007(4) 0.092 Uiso 1 1 d D . .
H4A H 0.471(4) 0.054(3) 0.952(3) 0.092 Uiso 1 1 d D . .

loop_
_atom_site_aniso_label
_atom_site_aniso_U_11
_atom_site_aniso_U_22
_atom_site_aniso_U_33
_atom_site_aniso_U_23
_atom_site_aniso_U_13
_atom_site_aniso_U_12
C1 0.044(3) 0.060(3) 0.055(4) 0.001(3) 0.025(3) -0.010(3)
C2 0.019(2) 0.056(3) 0.020(3) -0.002(3) 0.003(2) -0.005(2)
C3 0.057(3) 0.032(3) 0.037(3) -0.002(2) 0.021(3) 0.001(2)
C4 0.046(3) 0.019(2) 0.026(3) -0.005(2) 0.018(2) -0.007(2)
C5 0.031(2) 0.032(3) 0.024(3) -0.004(2) 0.006(2) 0.002(2)
C6 0.034(3) 0.024(2) 0.024(3) -0.001(2) 0.008(2) 0.003(2)
C7 0.051(3) 0.024(2) 0.021(3) -0.001(2) 0.008(2) -0.002(2)
C8 0.034(3) 0.034(3) 0.021(3) -0.004(2) 0.007(2) 0.003(2)
C9 0.044(3) 0.020(2) 0.024(3) -0.002(2) 0.011(2) 0.004(2)
C10 0.060(3) 0.034(3) 0.066(4) 0.005(3) 0.028(3) 0.015(2)
C11 0.040(3) 0.045(3) 0.059(4) 0.004(3) 0.007(3) -0.003(2)
C12 0.047(3) 0.034(3) 0.030(3) -0.003(2) 0.010(3) 0.005(2)
C13 0.036(3) 0.072(4) 0.048(4) -0.011(3) 0.007(3) 0.018(3)
C14 0.033(3) 0.043(3) 0.035(3) 0.000(3) 0.008(3) 0.004(2)
C15 0.057(3) 0.034(3) 0.071(4) 0.008(3) 0.028(3) -0.009(2)
C16 0.035(3) 0.036(3) 0.034(3) -0.014(3) 0.005(2) 0.000(2)
C17 0.077(4) 0.076(4) 0.032(3) -0.001(3) 0.015(3) 0.030(3)
C18 0.044(3) 0.047(3) 0.038(4) 0.006(3) 0.013(3) 0.013(3)
N1 0.042(3) 0.066(3) 0.038(3) 0.004(2) 0.016(2) -0.010(2)
N2 0.076(4) 0.077(4) 0.094(5) 0.009(4) 0.017(4) -0.009(3)
N3 0.050(3) 0.042(2) 0.037(3) 0.000(2) 0.018(2) -0.009(2)
N4 0.037(2) 0.028(2) 0.040(3) 0.002(2) 0.009(2) 0.0043(18)
N5 0.032(2) 0.074(3) 0.053(3) -0.007(3) 0.005(2) 0.014(2)
N6 0.028(2) 0.039(2) 0.040(3) -0.007(2) 0.007(2) 0.0009(18)
N7 0.038(2) 0.041(2) 0.030(3) 0.000(2) 0.012(2) 0.010(2)
N8 0.083(3) 0.062(3) 0.041(3) 0.007(3) 0.022(3) 0.038(3)
N9 0.034(2) 0.043(2) 0.031(3) 0.000(2) 0.012(2) 0.0053(19)
O1 0.0426(19) 0.049(2) 0.065(3) -0.0072(19) 0.0238(18) 0.0033(16)
O2 0.073(2) 0.078(3) 0.045(2) 0.009(2) 0.036(2) -0.003(2)
O3 0.0363(17) 0.0344(18) 0.033(2) 0.0065(15) 0.0108(15) 0.0009(14)
O4 0.0428(18) 0.0303(17) 0.043(2) 0.0019(16) 0.0260(16) -0.0053(14)
O5 0.0401(18) 0.0390(18) 0.035(2) -0.0020(16) 0.0179(16) 0.0000(14)
O6 0.0382(17) 0.0278(17) 0.042(2) -0.0103(16) 0.0099(16) 0.0008(14)
O7 0.0310(17) 0.0423(19) 0.051(2) -0.0085(18) 0.0115(17) 0.0088(14)
O8 0.0226(15) 0.0206(14) 0.0293(18) 0.0016(14) 0.0100(13) 0.0000(12)
O9 0.0304(16) 0.0277(16) 0.045(2) 0.0062(15) 0.0075(16) 0.0052(13)
O10 0.0296(15) 0.0168(14) 0.0320(19) 0.0019(14) 0.0075(14) -0.0023(12)
O11 0.0278(15) 0.0236(15) 0.0232(18) -0.0006(14) 0.0086(13) 0.0001(12)
O12 0.053(2) 0.0301(18) 0.071(3) -0.0136(18) 0.0249(19) -0.0182(15)
O13 0.0239(16) 0.052(2) 0.057(2) 0.0048(18) 0.0145(16) 0.0007(14)
Ni1 0.0304(3) 0.0400(3) 0.0434(4) -0.0001(3) 0.0164(3) -0.0033(3)
Mo1 0.0269(2) 0.0264(2) 0.0343(3) -0.0057(2) 0.01081(19) 0.00194(18)
Mo2 0.0243(2) 0.0212(2) 0.0272(2) 0.00213(19) 0.00736(18) 0.00200(17)
Mo3 0.0262(2) 0.0269(2) 0.0421(3) -0.0016(2) 0.0142(2) -0.00522(17)
Mo4 0.0372(2) 0.0424(3) 0.0394(3) 0.0013(2) 0.0211(2) -0.0009(2)
O4W 0.055(5) 0.098(8) 0.198(16) -0.084(9) 0.039(7) 0.007(5)
O4W' 0.080(7) 0.155(11) 0.34(3) 0.131(13) 0.071(11) 0.069(7)
O1W 0.040(2) 0.055(2) 0.082(3) -0.003(2) 0.024(2) 0.0012(19)
O2W 0.0272(19) 0.061(2) 0.060(3) -0.007(2) 0.0096(18) -0.0037(16)
O3W 0.053(3) 0.052(2) 0.098(4) 0.004(2) 0.051(2) -0.0061(19)

loop_
_atom_type_symbol
_atom_type_description
_atom_type_scat_dispersion_real
_atom_type_scat_dispersion_imag
_atom_type_scat_source
C C 0.0033 0.0016 'International Tables Vol C Tables 4.2.6.8 and 6.1.1.4'
H H 0.0000 0.0000 'International Tables Vol C Tables 4.2.6.8 and 6.1.1.4'
N N 0.0061 0.0033 'International Tables Vol C Tables 4.2.6.8 and 6.1.1.4'
O O 0.0106 0.0060 'International Tables Vol C Tables 4.2.6.8 and 6.1.1.4'
Ni Ni 0.3393 1.1124 'International Tables Vol C Tables 4.2.6.8 and 6.1.1.4'
Mo Mo -1.6832 0.6857 'International Tables Vol C Tables 4.2.6.8 and 6.1.1.4'

loop_
_geom_angle_atom_site_label_1
_geom_angle_atom_site_label_2
_geom_angle_atom_site_label_3
_geom_angle
_geom_angle_site_symmetry_1
_geom_angle_site_symmetry_3
_geom_angle_publ_flag
N3 C1 N1 111.8(5) . . ?
N3 C1 H1 124.1 . . ?
N1 C1 H1 124.1 . . ?
N2 C2 N3 103.9(4) . . ?
N2 C2 H2 128.0 . . ?
N3 C2 H2 128.0 . . ?
N3 C3 C4 112.8(4) . . ?
N3 C3 H3A 109.0 . . ?
C4 C3 H3A 109.0 . . ?
N3 C3 H3B 109.0 . . ?
C4 C3 H3B 109.0 . . ?
H3A C3 H3B 107.8 . . ?
C9 C4 C5 120.7(4) . . ?
C9 C4 C3 121.1(4) . . ?
C5 C4 C3 118.2(4) . . ?
C4 C5 C6 119.2(4) . . ?
C4 C5 C11 120.7(4) . . ?
C6 C5 C11 120.1(4) . . ?
C7 C6 C5 121.1(4) . . ?
C7 C6 C12 120.7(4) . . ?
C5 C6 C12 118.1(4) . . ?
C6 C7 C8 118.9(4) . . ?
C6 C7 C15 120.2(4) . . ?
C8 C7 C15 120.8(4) . . ?
C9 C8 C7 120.1(4) . . ?
C9 C8 C16 119.7(4) . . ?
C7 C8 C16 120.1(4) . . ?
C4 C9 C8 119.9(4) . . ?
C4 C9 C10 119.7(4) . . ?
C8 C9 C10 120.4(4) . . ?
C9 C10 H10A 109.5 . . ?
C9 C10 H10B 109.5 . . ?
H10A C10 H10B 109.5 . . ?
C9 C10 H10C 109.5 . . ?
H10A C10 H10C 109.5 . . ?
H10B C10 H10C 109.5 . . ?
C5 C11 H11A 109.5 . . ?
C5 C11 H11B 109.5 . . ?
H11A C11 H11B 109.5 . . ?
C5 C11 H11C 109.5 . . ?
H11A C11 H11C 109.5 . . ?
H11B C11 H11C 109.5 . . ?
N4 C12 C6 111.8(4) . . ?
N4 C12 H12A 109.3 . . ?
C6 C12 H12A 109.3 . . ?
N4 C12 H12B 109.3 . . ?
C6 C12 H12B 109.3 . . ?
H12A C12 H12B 107.9 . . ?
N5 C13 N6 115.2(5) . . ?
N5 C13 H13 122.4 . . ?
N6 C13 H13 122.4 . . ?
N6 C14 N4 111.0(4) . . ?
N6 C14 H14 124.5 . . ?
N4 C14 H14 124.5 . . ?
C7 C15 H15A 109.5 . . ?
C7 C15 H15B 109.5 . . ?
H15A C15 H15B 109.5 . . ?
C7 C15 H15C 109.5 . . ?
H15A C15 H15C 109.5 . . ?
H15B C15 H15C 109.5 . . ?
N7 C16 C8 116.3(3) . . ?
N7 C16 H16A 108.2 . . ?
C8 C16 H16A 108.2 . . ?
N7 C16 H16B 108.2 . . ?
C8 C16 H16B 108.2 . . ?
H16A C16 H16B 107.4 . . ?
N8 C17 N9 113.8(5) . . ?
N8 C17 H17 123.1 . . ?
N9 C17 H17 123.1 . . ?
N9 C18 N7 113.3(5) . . ?
N9 C18 H18 123.4 . . ?
N7 C18 H18 123.4 . . ?
C1 N1 N2 101.4(5) . . ?
C1 N1 Ni1 131.3(4) . . ?
N2 N1 Ni1 127.3(4) . . ?
C2 N2 N1 113.2(5) . . ?
C1 N3 C2 109.6(5) . . ?
C1 N3 C3 129.1(4) . . ?
C2 N3 C3 121.1(4) . . ?
C14 N4 N5 107.5(4) . . ?
C14 N4 C12 130.2(4) . . ?
N5 N4 C12 122.2(4) . . ?
C13 N5 N4 103.4(4) . . ?
C14 N6 C13 102.8(4) . . ?
C14 N6 Ni1 131.6(3) . 3_657 ?
C13 N6 Ni1 125.6(4) . 3_657 ?
C18 N7 N8 107.7(4) . . ?
C18 N7 C16 130.9(4) . . ?
N8 N7 C16 121.5(4) . . ?
C17 N8 N7 104.3(4) . . ?
C18 N9 C17 101.0(4) . . ?
C18 N9 Ni1 126.7(3) . 4_566 ?
C17 N9 Ni1 132.2(4) . 4_566 ?
Mo2 O3 Mo4 119.20(13) 3_757 . ?
Mo3 O4 Mo4 119.53(14) . . ?
Mo1 O5 Mo4 119.11(15) . . ?
Mo2 O8 Mo1 92.39(9) . . ?
Mo2 O8 Mo3 91.69(10) . . ?
Mo1 O8 Mo3 164.01(12) . . ?
Mo2 O8 Mo2 104.08(11) . 3_757 ?
Mo1 O8 Mo2 97.68(9) . 3_757 ?
Mo3 O8 Mo2 96.30(9) . 3_757 ?
Mo2 O8 Mo4 164.79(11) . . ?
Mo1 O8 Mo4 86.52(10) . . ?
Mo3 O8 Mo4 85.50(8) . . ?
Mo2 O8 Mo4 91.09(9) 3_757 . ?
Mo2 O10 Mo1 108.23(12) . . ?
Mo2 O10 Mo3 110.95(12) . 3_757 ?
Mo1 O10 Mo3 103.51(11) . 3_757 ?
Mo2 O11 Mo3 109.98(13) . . ?
Mo2 O11 Mo1 110.57(11) . 3_757 ?
Mo3 O11 Mo1 104.18(10) . 3_757 ?
N1 Ni1 N9 92.84(16) . 4_665 ?
N1 Ni1 N6 174.29(15) . 3_657 ?
N9 Ni1 N6 92.78(16) 4_665 3_657 ?
N1 Ni1 O2W 90.78(16) . . ?
N9 Ni1 O2W 92.53(14) 4_665 . ?
N6 Ni1 O2W 88.02(14) 3_657 . ?
N1 Ni1 O3W 88.45(18) . . ?
N9 Ni1 O3W 178.12(16) 4_665 . ?
N6 Ni1 O3W 85.91(17) 3_657 . ?
O2W Ni1 O3W 86.08(14) . . ?
N1 Ni1 O1W 88.83(17) . . ?
N9 Ni1 O1W 90.70(14) 4_665 . ?
N6 Ni1 O1W 92.06(16) 3_657 . ?
O2W Ni1 O1W 176.76(14) . . ?
O3W Ni1 O1W 90.69(14) . . ?
O6 Mo1 O7 105.58(13) . . ?
O6 Mo1 O5 99.53(14) . . ?
O7 Mo1 O5 102.01(14) . . ?
O6 Mo1 O10 101.02(13) . . ?
O7 Mo1 O10 96.07(14) . . ?
O5 Mo1 O10 147.76(11) . . ?
O6 Mo1 O8 158.25(11) . . ?
O7 Mo1 O8 96.05(11) . . ?
O5 Mo1 O8 77.80(11) . . ?
O10 Mo1 O8 73.91(10) . . ?
O6 Mo1 O11 86.30(11) . 3_757 ?
O7 Mo1 O11 164.48(13) . 3_757 ?
O5 Mo1 O11 85.43(11) . 3_757 ?
O10 Mo1 O11 71.46(10) . 3_757 ?
O8 Mo1 O11 72.00(8) . 3_757 ?
O6 Mo1 Mo2 136.30(11) . . ?
O7 Mo1 Mo2 85.68(11) . . ?
O5 Mo1 Mo2 119.62(8) . . ?
O10 Mo1 Mo2 35.29(7) . . ?
O8 Mo1 Mo2 41.86(7) . . ?
O11 Mo1 Mo2 78.81(7) 3_757 . ?
O9 Mo2 O3 105.03(14) . 3_757 ?
O9 Mo2 O10 102.12(12) . . ?
O3 Mo2 O10 96.32(12) 3_757 . ?
O9 Mo2 O11 101.14(11) . . ?
O3 Mo2 O11 96.52(12) 3_757 . ?
O10 Mo2 O11 149.43(10) . . ?
O9 Mo2 O8 98.39(13) . . ?
O3 Mo2 O8 156.57(10) 3_757 . ?
O10 Mo2 O8 78.71(10) . . ?
O11 Mo2 O8 78.51(11) . . ?
O9 Mo2 O8 174.20(13) . 3_757 ?
O3 Mo2 O8 80.66(11) 3_757 3_757 ?
O10 Mo2 O8 78.08(9) . 3_757 ?
O11 Mo2 O8 76.80(9) . 3_757 ?
O8 Mo2 O8 75.92(11) . 3_757 ?
O9 Mo2 Mo1 90.62(11) . . ?
O3 Mo2 Mo1 132.78(9) 3_757 . ?
O10 Mo2 Mo1 36.47(9) . . ?
O11 Mo2 Mo1 124.22(8) . . ?
O8 Mo2 Mo1 45.75(7) . . ?
O8 Mo2 Mo1 86.17(7) 3_757 . ?
O12 Mo3 O13 103.79(14) . . ?
O12 Mo3 O4 100.36(15) . . ?
O13 Mo3 O4 100.73(15) . . ?
O12 Mo3 O11 102.59(14) . . ?
O13 Mo3 O11 96.67(13) . . ?
O4 Mo3 O11 146.85(11) . . ?
O12 Mo3 O10 89.51(12) . 3_757 ?
O13 Mo3 O10 164.25(12) . 3_757 ?
O4 Mo3 O10 84.82(11) . 3_757 ?
O11 Mo3 O10 71.85(10) . 3_757 ?
O12 Mo3 O8 161.58(12) . . ?
O13 Mo3 O8 94.54(11) . . ?
O4 Mo3 O8 77.66(10) . . ?
O11 Mo3 O8 73.00(10) . . ?
O10 Mo3 O8 72.09(8) 3_757 . ?
O2 Mo4 O1 105.12(17) . . ?
O2 Mo4 O5 103.27(15) . . ?
O1 Mo4 O5 98.11(12) . . ?
O2 Mo4 O4 104.58(15) . . ?
O1 Mo4 O4 96.40(13) . . ?
O5 Mo4 O4 143.85(13) . . ?
O2 Mo4 O3 90.15(14) . . ?
O1 Mo4 O3 164.72(15) . . ?
O5 Mo4 O3 78.38(10) . . ?
O4 Mo4 O3 78.97(11) . . ?
O2 Mo4 O8 159.17(13) . . ?
O1 Mo4 O8 95.69(13) . . ?
O5 Mo4 O8 72.42(11) . . ?
O4 Mo4 O8 73.32(10) . . ?
O3 Mo4 O8 69.04(9) . . ?
Ni1 O1W H1A 108(4) . . ?
Ni1 O1W H1B 110(4) . . ?
H1A O1W H1B 123(6) . . ?
Ni1 O2W H2B 109(4) . . ?
Ni1 O2W H2A 90(4) . . ?
H2B O2W H2A 112(3) . . ?
Ni1 O3W H4B 130(4) . . ?
Ni1 O3W H4A 85(4) . . ?
H4B O3W H4A 143(5) . . ?

loop_
_geom_bond_atom_site_label_1
_geom_bond_atom_site_label_2
_geom_bond_distance
_geom_bond_site_symmetry_2
_geom_bond_publ_flag
C1 N3 1.318(6) . ?
C1 N1 1.321(6) . ?
C1 H1 0.9300 . ?
C2 N2 1.313(7) . ?
C2 N3 1.343(5) . ?
C2 H2 0.9300 . ?
C3 N3 1.461(6) . ?
C3 C4 1.510(6) . ?
C3 H3A 0.9700 . ?
C3 H3B 0.9700 . ?
C4 C9 1.392(5) . ?
C4 C5 1.397(5) . ?
C5 C6 1.398(5) . ?
C5 C11 1.518(6) . ?
C6 C7 1.396(5) . ?
C6 C12 1.515(5) . ?
C7 C8 1.415(5) . ?
C7 C15 1.512(5) . ?
C8 C9 1.393(5) . ?
C8 C16 1.508(5) . ?
C9 C10 1.521(5) . ?
C10 H10A 0.9600 . ?
C10 H10B 0.9600 . ?
C10 H10C 0.9600 . ?
C11 H11A 0.9600 . ?
C11 H11B 0.9600 . ?
C11 H11C 0.9600 . ?
C12 N4 1.445(6) . ?
C12 H12A 0.9700 . ?
C12 H12B 0.9700 . ?
C13 N5 1.306(6) . ?
C13 N6 1.330(5) . ?
C13 H13 0.9300 . ?
C14 N6 1.319(6) . ?
C14 N4 1.341(5) . ?
C14 H14 0.9300 . ?
C15 H15A 0.9600 . ?
C15 H15B 0.9600 . ?
C15 H15C 0.9600 . ?
C16 N7 1.419(5) . ?
C16 H16A 0.9700 . ?
C16 H16B 0.9700 . ?
C17 N8 1.299(6) . ?
C17 N9 1.376(6) . ?
C17 H17 0.9300 . ?
C18 N9 1.303(6) . ?
C18 N7 1.316(5) . ?
C18 H18 0.9300 . ?
N1 N2 1.393(6) . ?
N1 Ni1 2.067(4) . ?
N4 N5 1.364(5) . ?
N6 Ni1 2.074(4) 3_657 ?
N7 N8 1.348(5) . ?
N9 Ni1 2.069(4) 4_566 ?
O1 Mo4 1.714(3) . ?
O2 Mo4 1.685(4) . ?
O3 Mo2 1.744(3) 3_757 ?
O3 Mo4 2.287(3) . ?
O4 Mo3 1.888(3) . ?
O4 Mo4 1.922(3) . ?
O5 Mo1 1.898(3) . ?
O5 Mo4 1.916(3) . ?
O6 Mo1 1.692(3) . ?
O7 Mo1 1.702(3) . ?
O8 Mo2 2.137(3) . ?
O8 Mo1 2.294(2) . ?
O8 Mo3 2.348(2) . ?
O8 Mo2 2.386(2) 3_757 ?
O8 Mo4 2.499(3) . ?
O9 Mo2 1.683(2) . ?
O10 Mo2 1.946(2) . ?
O10 Mo1 2.003(3) . ?
O10 Mo3 2.326(2) 3_757 ?
O11 Mo2 1.952(2) . ?
O11 Mo3 1.980(3) . ?
O11 Mo1 2.327(2) 3_757 ?
O12 Mo3 1.690(3) . ?
O13 Mo3 1.717(3) . ?
Ni1 N9 2.069(4) 4_665 ?
Ni1 N6 2.074(4) 3_657 ?
Ni1 O2W 2.078(4) . ?
Ni1 O3W 2.092(4) . ?
Ni1 O1W 2.105(3) . ?
Mo1 O11 2.327(2) 3_757 ?
Mo1 Mo2 3.1997(6) . ?
Mo2 O3 1.744(3) 3_757 ?
Mo2 O8 2.386(2) 3_757 ?
Mo3 O10 2.326(2) 3_757 ?
O1W H1A 0.859(19) . ?
O1W H1B 0.83(5) . ?
O2W H2B 0.82(5) . ?
O2W H2A 0.831(19) . ?
O3W H4B 0.87(5) . ?
O3W H4A 0.84(5) . ?

loop_
_geom_hbond_atom_site_label_D
_geom_hbond_atom_site_label_H
_geom_hbond_atom_site_label_A
_geom_hbond_distance_DH
_geom_hbond_distance_HA
_geom_hbond_distance_DA
_geom_hbond_angle_DHA
_geom_hbond_site_symmetry_A
O3W H4B O13 0.87(5) 1.80(5) 2.653(5) 168(6) 3_657
O2W H2A O9 0.831(19) 2.74(5) 3.059(5) 105(4) .
O2W H2B O7 0.82(5) 1.98(2) 2.757(4) 158(5) .
O1W H1A O4W 0.859(19) 2.22(5) 2.786(8) 124(5) .

loop_
_geom_torsion_atom_site_label_1
_geom_torsion_atom_site_label_2
_geom_torsion_atom_site_label_3
_geom_torsion_atom_site_label_4
_geom_torsion
_geom_torsion_site_symmetry_1
_geom_torsion_site_symmetry_2
_geom_torsion_site_symmetry_3
_geom_torsion_site_symmetry_4
_geom_torsion_publ_flag
N3 C3 C4 C9 -105.6(5) . . . . ?
N3 C3 C4 C5 71.4(5) . . . . ?
C9 C4 C5 C6 -1.3(7) . . . . ?
C3 C4 C5 C6 -178.3(4) . . . . ?
C9 C4 C5 C11 176.1(4) . . . . ?
C3 C4 C5 C11 -0.9(6) . . . . ?
C4 C5 C6 C7 -1.0(7) . . . . ?
C11 C5 C6 C7 -178.4(4) . . . . ?
C4 C5 C6 C12 175.9(4) . . . . ?
C11 C5 C6 C12 -1.5(6) . . . . ?
C5 C6 C7 C8 0.4(7) . . . . ?
C12 C6 C7 C8 -176.4(4) . . . . ?
C5 C6 C7 C15 178.2(4) . . . . ?
C12 C6 C7 C15 1.3(7) . . . . ?
C6 C7 C8 C9 2.6(7) . . . . ?
C15 C7 C8 C9 -175.2(4) . . . . ?
C6 C7 C8 C16 178.2(4) . . . . ?
C15 C7 C8 C16 0.5(7) . . . . ?
C5 C4 C9 C8 4.3(7) . . . . ?
C3 C4 C9 C8 -178.8(4) . . . . ?
C5 C4 C9 C10 -176.5(4) . . . . ?
C3 C4 C9 C10 0.4(7) . . . . ?
C7 C8 C9 C4 -4.9(7) . . . . ?
C16 C8 C9 C4 179.4(4) . . . . ?
C7 C8 C9 C10 175.9(4) . . . . ?
C16 C8 C9 C10 0.2(7) . . . . ?
C7 C6 C12 N4 103.4(5) . . . . ?
C5 C6 C12 N4 -73.6(5) . . . . ?
C9 C8 C16 N7 -65.8(6) . . . . ?
C7 C8 C16 N7 118.5(5) . . . . ?
N3 C1 N1 N2 0.5(6) . . . . ?
N3 C1 N1 Ni1 -179.7(3) . . . . ?
N3 C2 N2 N1 0.3(6) . . . . ?
C1 N1 N2 C2 -0.5(6) . . . . ?
Ni1 N1 N2 C2 179.7(4) . . . . ?
N1 C1 N3 C2 -0.4(6) . . . . ?
N1 C1 N3 C3 -176.2(4) . . . . ?
N2 C2 N3 C1 0.0(6) . . . . ?
N2 C2 N3 C3 176.2(4) . . . . ?
C4 C3 N3 C1 54.3(7) . . . . ?
C4 C3 N3 C2 -121.1(4) . . . . ?
N6 C14 N4 N5 1.6(5) . . . . ?
N6 C14 N4 C12 -176.0(4) . . . . ?
C6 C12 N4 C14 -44.8(6) . . . . ?
C6 C12 N4 N5 137.9(4) . . . . ?
N6 C13 N5 N4 0.9(6) . . . . ?
C14 N4 N5 C13 -1.5(5) . . . . ?
C12 N4 N5 C13 176.4(4) . . . . ?
N4 C14 N6 C13 -1.1(5) . . . . ?
N4 C14 N6 Ni1 179.7(3) . . . 3_657 ?
N5 C13 N6 C14 0.1(6) . . . . ?
N5 C13 N6 Ni1 179.4(4) . . . 3_657 ?
N9 C18 N7 N8 0.7(6) . . . . ?
N9 C18 N7 C16 -179.5(4) . . . . ?
C8 C16 N7 C18 115.7(5) . . . . ?
C8 C16 N7 N8 -64.5(6) . . . . ?
N9 C17 N8 N7 0.2(6) . . . . ?
C18 N7 N8 C17 -0.5(6) . . . . ?
C16 N7 N8 C17 179.7(4) . . . . ?
N7 C18 N9 C17 -0.5(5) . . . . ?
N7 C18 N9 Ni1 175.9(3) . . . 4_566 ?
N8 C17 N9 C18 0.2(6) . . . . ?
N8 C17 N9 Ni1 -175.9(3) . . . 4_566 ?
C1 N1 Ni1 N9 125.4(5) . . . 4_665 ?
N2 N1 Ni1 N9 -54.9(4) . . . 4_665 ?
C1 N1 Ni1 O2W -142.0(5) . . . . ?
N2 N1 Ni1 O2W 37.7(4) . . . . ?
C1 N1 Ni1 O3W -55.9(5) . . . . ?
N2 N1 Ni1 O3W 123.7(4) . . . . ?
C1 N1 Ni1 O1W 34.8(5) . . . . ?
N2 N1 Ni1 O1W -145.5(4) . . . . ?
Mo4 O5 Mo1 O6 -177.30(16) . . . . ?
Mo4 O5 Mo1 O7 74.39(18) . . . . ?
Mo4 O5 Mo1 O10 -48.3(3) . . . . ?
Mo4 O5 Mo1 O8 -19.29(13) . . . . ?
Mo4 O5 Mo1 O11 -91.83(15) . . . 3_757 ?
Mo4 O5 Mo1 Mo2 -17.46(18) . . . . ?
Mo2 O10 Mo1 O6 179.13(13) . . . . ?
Mo3 O10 Mo1 O6 61.34(12) 3_757 . . . ?
Mo2 O10 Mo1 O7 -73.66(14) . . . . ?
Mo3 O10 Mo1 O7 168.55(12) 3_757 . . . ?
Mo2 O10 Mo1 O5 50.5(2) . . . . ?
Mo3 O10 Mo1 O5 -67.3(2) 3_757 . . . ?
Mo2 O10 Mo1 O8 20.91(10) . . . . ?
Mo3 O10 Mo1 O8 -96.89(10) 3_757 . . . ?
Mo2 O10 Mo1 O11 96.87(12) . . . 3_757 ?
Mo3 O10 Mo1 O11 -20.93(8) 3_757 . . 3_757 ?
Mo3 O10 Mo1 Mo2 -117.80(15) 3_757 . . . ?
Mo2 O8 Mo1 O6 -97.3(4) . . . . ?
Mo3 O8 Mo1 O6 158.1(4) . . . . ?
Mo2 O8 Mo1 O6 7.3(4) 3_757 . . . ?
Mo4 O8 Mo1 O6 97.9(4) . . . . ?
Mo2 O8 Mo1 O7 76.60(14) . . . . ?
Mo3 O8 Mo1 O7 -28.0(5) . . . . ?
Mo2 O8 Mo1 O7 -178.84(14) 3_757 . . . ?
Mo4 O8 Mo1 O7 -88.21(13) . . . . ?
Mo2 O8 Mo1 O5 177.62(12) . . . . ?
Mo3 O8 Mo1 O5 73.0(5) . . . . ?
Mo2 O8 Mo1 O5 -77.82(11) 3_757 . . . ?
Mo4 O8 Mo1 O5 12.81(9) . . . . ?
Mo2 O8 Mo1 O10 -18.00(9) . . . . ?
Mo3 O8 Mo1 O10 -122.6(5) . . . . ?
Mo2 O8 Mo1 O10 86.56(11) 3_757 . . . ?
Mo4 O8 Mo1 O10 177.19(10) . . . . ?
Mo2 O8 Mo1 O11 -93.27(10) . . . 3_757 ?
Mo3 O8 Mo1 O11 162.1(5) . . . 3_757 ?
Mo2 O8 Mo1 O11 11.29(9) 3_757 . . 3_757 ?
Mo4 O8 Mo1 O11 101.92(9) . . . 3_757 ?
Mo3 O8 Mo1 Mo2 -104.6(5) . . . . ?
Mo2 O8 Mo1 Mo2 104.56(12) 3_757 . . . ?
Mo4 O8 Mo1 Mo2 -164.81(11) . . . . ?
Mo1 O10 Mo2 O9 74.23(15) . . . . ?
Mo3 O10 Mo2 O9 -172.85(14) 3_757 . . . ?
Mo1 O10 Mo2 O3 -178.87(13) . . . 3_757 ?
Mo3 O10 Mo2 O3 -65.95(14) 3_757 . . 3_757 ?
Mo1 O10 Mo2 O11 -64.5(3) . . . . ?
Mo3 O10 Mo2 O11 48.4(3) 3_757 . . . ?
Mo1 O10 Mo2 O8 -22.04(10) . . . . ?
Mo3 O10 Mo2 O8 90.88(12) 3_757 . . . ?
Mo1 O10 Mo2 O8 -99.84(12) . . . 3_757 ?
Mo3 O10 Mo2 O8 13.08(12) 3_757 . . 3_757 ?
Mo3 O10 Mo2 Mo1 112.92(16) 3_757 . . . ?
Mo3 O11 Mo2 O9 -73.70(16) . . . . ?
Mo1 O11 Mo2 O9 171.79(14) 3_757 . . . ?
Mo3 O11 Mo2 O3 179.53(13) . . . 3_757 ?
Mo1 O11 Mo2 O3 65.02(13) 3_757 . . 3_757 ?
Mo3 O11 Mo2 O10 65.2(3) . . . . ?
Mo1 O11 Mo2 O10 -49.3(3) 3_757 . . . ?
Mo3 O11 Mo2 O8 22.72(11) . . . . ?
Mo1 O11 Mo2 O8 -91.79(12) 3_757 . . . ?
Mo3 O11 Mo2 O8 100.75(13) . . . 3_757 ?
Mo1 O11 Mo2 O8 -13.76(11) 3_757 . . 3_757 ?
Mo3 O11 Mo2 Mo1 24.77(14) . . . . ?
Mo1 O11 Mo2 Mo1 -89.74(12) 3_757 . . . ?
Mo1 O8 Mo2 O9 -82.63(11) . . . . ?
Mo3 O8 Mo2 O9 81.91(11) . . . . ?
Mo2 O8 Mo2 O9 178.84(11) 3_757 . . . ?
Mo4 O8 Mo2 O9 2.9(5) . . . . ?
Mo1 O8 Mo2 O3 97.9(3) . . . 3_757 ?
Mo3 O8 Mo2 O3 -97.6(3) . . . 3_757 ?
Mo2 O8 Mo2 O3 -0.7(3) 3_757 . . 3_757 ?
Mo4 O8 Mo2 O3 -176.6(4) . . . 3_757 ?
Mo1 O8 Mo2 O10 18.15(9) . . . . ?
Mo3 O8 Mo2 O10 -177.31(11) . . . . ?
Mo2 O8 Mo2 O10 -80.38(10) 3_757 . . . ?
Mo4 O8 Mo2 O10 103.7(5) . . . . ?
Mo1 O8 Mo2 O11 177.63(10) . . . . ?
Mo3 O8 Mo2 O11 -17.83(9) . . . . ?
Mo2 O8 Mo2 O11 79.10(11) 3_757 . . . ?
Mo4 O8 Mo2 O11 -96.8(5) . . . . ?
Mo1 O8 Mo2 O8 98.53(10) . . . 3_757 ?
Mo3 O8 Mo2 O8 -96.93(11) . . . 3_757 ?
Mo2 O8 Mo2 O8 0.0 3_757 . . 3_757 ?
Mo4 O8 Mo2 O8 -175.9(5) . . . 3_757 ?
Mo3 O8 Mo2 Mo1 164.54(12) . . . . ?
Mo2 O8 Mo2 Mo1 -98.53(10) 3_757 . . . ?
Mo4 O8 Mo2 Mo1 85.5(5) . . . . ?
O6 Mo1 Mo2 O9 -111.01(16) . . . . ?
O7 Mo1 Mo2 O9 -2.91(14) . . . . ?
O5 Mo1 Mo2 O9 98.46(13) . . . . ?
O10 Mo1 Mo2 O9 -109.78(15) . . . . ?
O8 Mo1 Mo2 O9 101.14(13) . . . . ?
O11 Mo1 Mo2 O9 176.58(12) 3_757 . . . ?
O6 Mo1 Mo2 O3 0.30(17) . . . 3_757 ?
O7 Mo1 Mo2 O3 108.41(15) . . . 3_757 ?
O5 Mo1 Mo2 O3 -150.23(15) . . . 3_757 ?
O10 Mo1 Mo2 O3 1.53(17) . . . 3_757 ?
O8 Mo1 Mo2 O3 -147.55(14) . . . 3_757 ?
O11 Mo1 Mo2 O3 -72.11(13) 3_757 . . 3_757 ?
O6 Mo1 Mo2 O10 -1.23(18) . . . . ?
O7 Mo1 Mo2 O10 106.88(16) . . . . ?
O5 Mo1 Mo2 O10 -151.76(15) . . . . ?
O8 Mo1 Mo2 O10 -149.08(14) . . . . ?
O11 Mo1 Mo2 O10 -73.64(14) 3_757 . . . ?
O6 Mo1 Mo2 O11 145.04(16) . . . . ?
O7 Mo1 Mo2 O11 -106.86(14) . . . . ?
O5 Mo1 Mo2 O11 -5.49(13) . . . . ?
O10 Mo1 Mo2 O11 146.27(14) . . . . ?
O8 Mo1 Mo2 O11 -2.81(12) . . . . ?
O11 Mo1 Mo2 O11 72.63(13) 3_757 . . . ?
O6 Mo1 Mo2 O8 147.85(15) . . . . ?
O7 Mo1 Mo2 O8 -104.04(14) . . . . ?
O5 Mo1 Mo2 O8 -2.68(13) . . . . ?
O10 Mo1 Mo2 O8 149.08(14) . . . . ?
O11 Mo1 Mo2 O8 75.44(11) 3_757 . . . ?
O6 Mo1 Mo2 O8 73.83(14) . . . 3_757 ?
O7 Mo1 Mo2 O8 -178.06(12) . . . 3_757 ?
O5 Mo1 Mo2 O8 -76.70(11) . . . 3_757 ?
O10 Mo1 Mo2 O8 75.06(13) . . . 3_757 ?
O8 Mo1 Mo2 O8 -74.02(12) . . . 3_757 ?
O11 Mo1 Mo2 O8 1.42(9) 3_757 . . 3_757 ?
Mo4 O4 Mo3 O12 -179.79(16) . . . . ?
Mo4 O4 Mo3 O13 -73.45(18) . . . . ?
Mo4 O4 Mo3 O11 47.0(3) . . . . ?
Mo4 O4 Mo3 O10 91.66(15) . . . 3_757 ?
Mo4 O4 Mo3 O8 18.89(13) . . . . ?
Mo2 O11 Mo3 O12 177.39(14) . . . . ?
Mo1 O11 Mo3 O12 -64.09(13) 3_757 . . . ?
Mo2 O11 Mo3 O13 71.61(14) . . . . ?
Mo1 O11 Mo3 O13 -169.87(13) 3_757 . . . ?
Mo2 O11 Mo3 O4 -49.8(2) . . . . ?
Mo1 O11 Mo3 O4 68.7(2) 3_757 . . . ?
Mo2 O11 Mo3 O10 -97.33(12) . . . 3_757 ?
Mo1 O11 Mo3 O10 21.19(9) 3_757 . . 3_757 ?
Mo2 O11 Mo3 O8 -21.11(10) . . . . ?
Mo1 O11 Mo3 O8 97.41(10) 3_757 . . . ?
Mo2 O8 Mo3 O12 96.7(5) . . . . ?
Mo1 O8 Mo3 O12 -158.6(5) . . . . ?
Mo2 O8 Mo3 O12 -7.7(5) 3_757 . . . ?
Mo4 O8 Mo3 O12 -98.3(5) . . . . ?
Mo2 O8 Mo3 O13 -77.58(14) . . . . ?
Mo1 O8 Mo3 O13 27.2(5) . . . . ?
Mo2 O8 Mo3 O13 178.05(14) 3_757 . . . ?
Mo4 O8 Mo3 O13 87.45(13) . . . . ?
Mo2 O8 Mo3 O4 -177.59(12) . . . . ?
Mo1 O8 Mo3 O4 -72.8(5) . . . . ?
Mo2 O8 Mo3 O4 78.04(12) 3_757 . . . ?
Mo4 O8 Mo3 O4 -12.55(9) . . . . ?
Mo2 O8 Mo3 O11 18.02(9) . . . . ?
Mo1 O8 Mo3 O11 122.8(5) . . . . ?
Mo2 O8 Mo3 O11 -86.35(11) 3_757 . . . ?
Mo4 O8 Mo3 O11 -176.95(10) . . . . ?
Mo2 O8 Mo3 O10 93.92(11) . . . 3_757 ?
Mo1 O8 Mo3 O10 -161.3(5) . . . 3_757 ?
Mo2 O8 Mo3 O10 -10.45(10) 3_757 . . 3_757 ?
Mo4 O8 Mo3 O10 -101.04(9) . . . 3_757 ?
Mo1 O5 Mo4 O2 176.95(18) . . . . ?
Mo1 O5 Mo4 O1 -75.33(19) . . . . ?
Mo1 O5 Mo4 O4 37.4(3) . . . . ?
Mo1 O5 Mo4 O3 89.58(16) . . . . ?
Mo1 O5 Mo4 O8 18.11(13) . . . . ?
Mo3 O4 Mo4 O2 -176.54(18) . . . . ?
Mo3 O4 Mo4 O1 75.98(19) . . . . ?
Mo3 O4 Mo4 O5 -37.2(3) . . . . ?
Mo3 O4 Mo4 O3 -89.29(16) . . . . ?
Mo3 O4 Mo4 O8 -18.07(13) . . . . ?
Mo2 O3 Mo4 O2 -179.97(18) 3_757 . . . ?
Mo2 O3 Mo4 O1 1.6(5) 3_757 . . . ?
Mo2 O3 Mo4 O5 -76.45(16) 3_757 . . . ?
Mo2 O3 Mo4 O4 75.20(16) 3_757 . . . ?
Mo2 O3 Mo4 O8 -1.01(13) 3_757 . . . ?
Mo2 O8 Mo4 O2 179.6(5) . . . . ?
Mo1 O8 Mo4 O2 -94.1(4) . . . . ?
Mo3 O8 Mo4 O2 99.8(4) . . . . ?
Mo2 O8 Mo4 O2 3.6(4) 3_757 . . . ?
Mo2 O8 Mo4 O1 -2.6(5) . . . . ?
Mo1 O8 Mo4 O1 83.72(12) . . . . ?
Mo3 O8 Mo4 O1 -82.42(11) . . . . ?
Mo2 O8 Mo4 O1 -178.66(11) 3_757 . . . ?
Mo2 O8 Mo4 O5 -99.3(5) . . . . ?
Mo1 O8 Mo4 O5 -13.01(9) . . . . ?
Mo3 O8 Mo4 O5 -179.14(11) . . . . ?
Mo2 O8 Mo4 O5 84.62(10) 3_757 . . . ?
Mo2 O8 Mo4 O4 92.4(5) . . . . ?
Mo1 O8 Mo4 O4 178.71(12) . . . . ?
Mo3 O8 Mo4 O4 12.58(9) . . . . ?
Mo2 O8 Mo4 O4 -83.66(10) 3_757 . . . ?
Mo2 O8 Mo4 O3 176.7(5) . . . . ?
Mo1 O8 Mo4 O3 -96.98(9) . . . . ?
Mo3 O8 Mo4 O3 96.88(9) . . . . ?
Mo2 O8 Mo4 O3 0.64(8) 3_757 . . . ?
